data_1001197
loop_
_publ_author_name
'Groult, D'
'Hervieu, M'
'Raveau, B'

_publ_section_title
;
A Pentagonal Tunnel Structure with Copper in Square Planar
Coordination: The Oxides K Cu Nb~3~ O~9~ and K Cu Ta~3~
O~9~
;
_journal_coden_ASTM JSSCBI
_journal_name_full 'Journal of Solid State Chemistry'
_journal_page_first 184
_journal_page_last 192
_journal_paper_doi 10.1016/0022-4596(84)90093-8
_journal_volume 53
_journal_year 1984
_chemical_formula_structural 'K Cu Ta3 O9'
_chemical_formula_sum 'Cu K O9 Ta3'
_chemical_name_systematic 'Potassium copper tantalate'
_space_group_IT_number 30
_symmetry_cell_setting orthorhombic
_symmetry_Int_Tables_number 30
_symmetry_space_group_name_Hall 'P 2 -2bc'
_symmetry_space_group_name_H-M 'P n c 2'
_cell_angle_alpha 90
_cell_angle_beta 90
_cell_angle_gamma 90
_cell_formula_units_Z 4
_cell_length_a 8.862(8)
_cell_length_b 10.187(10)
_cell_length_c 7.638(6)
_cell_volume 689.5
_exptl_crystal_density_meas 7.62(6)
_refine_ls_R_factor_all 0.067
_cod_database_code 1001197

loop_
_symmetry_equiv_pos_as_xyz
x,y,z
-x,-y,z
-x,1/2+y,1/2+z
x,1/2-y,1/2+z

loop_
_atom_site_label
_atom_site_type_symbol
_atom_site_symmetry_multiplicity
_atom_site_Wyckoff_symbol
_atom_site_fract_x
_atom_site_fract_y
_atom_site_fract_z
_atom_site_occupancy
_atom_site_attached_hydrogens
_atom_site_calc_flag
K1 K1+ 4 c 0.081(4) 0.259(6) 0.255(9) 1. 0 d
Cu1 Cu2+ 2 b 0.5 0. 0.252(8) 1. 0 d
Cu2 Cu2+ 2 b 0.5 0. 0.752(4) 1. 0 d
Ta1 Ta5+ 4 c 0.4292(11) 0.252(5) -0.003(8) 1. 0 d
Ta2 Ta5+ 4 c 0.8021(15) 0.4360(11) -0.018(5) 1. 0 d
Ta3 Ta5+ 4 c 0.7991(15) 0.0613(11) -0.012(9) 1. 0 d
O1 O2- 2 a 0. 0. 0. 1. 0 d
O2 O2- 2 a 0. 0. 0.5 1. 0 d
O3 O2- 4 c 0.260(8) 0.118(8) -0.031(9) 1. 0 d
O4 O2- 4 c 0.259(8) 0.403(8) 0.061(8) 1. 0 d
O5 O2- 4 c 0.575(7) 0.384(8) 0.058(9) 1. 0 d
O6 O2- 4 c 0.576(8) 0.392(7) 0.461(8) 1. 0 d
O7 O2- 4 c 0.875(8) 0.253(8) 0.006(9) 1. 0 d
O8 O2- 4 c 0.406(8) 0.186(8) 0.258(9) 1. 0 d
O9 O2- 4 c 0.171(9) 0.589(10) 0.249(8) 1. 0 d
O10 O2- 4 c 0.271(9) 0.540(11) 0.757(9) 1. 0 d

loop_
_atom_type_symbol
_atom_type_oxidation_number
K1+ 1.000
Cu2+ 2.000
Ta5+ 5.000
O2- -2.000
